data_7202176
loop_
_publ_author_name
'Imai, Yoshitane'
'Nagasaki, Keiko'
'Murata, Katuzo'
'Kawaguchi, Kakuhiro'
'Harada, Takunori'
'Nakano, Yoko'
'Sato, Tomohiro'
'Fujiki, Michiya'
'Kuroda, Reiko'
'Matsubara, Yoshio'

_publ_section_title
;
 Multiple molecular response columnar host system composed of
 rac-2-amino-1,2-diphenylethanol and 1-fluorenecarboxylic acid
;
_journal_issue 8
_journal_name_full CrystEngComm
_journal_page_first 951
_journal_paper_doi 10.1039/b806188m
_journal_volume 10
_journal_year 2008
_chemical_formula_sum 'C31 H33 N O4'
_chemical_formula_weight 483.58
_chemical_name_systematic
;
?
;
_space_group_IT_number 14
_symmetry_cell_setting monoclinic
_symmetry_space_group_name_Hall '-P 2yn'
_symmetry_space_group_name_H-M 'P 1 21/n 1'
_atom_sites_solution_hydrogens geom
_atom_sites_solution_primary direct
_atom_sites_solution_secondary difmap
_audit_creation_method SHELXL-97
_cell_angle_alpha 90.00
_cell_angle_beta 94.452(2)
_cell_angle_gamma 90.00
_cell_formula_units_Z 4
_cell_length_a 13.9729(15)
_cell_length_b 6.1709(7)
_cell_length_c 29.952(3)
_cell_measurement_reflns_used 3968
_cell_measurement_temperature 130(2)
_cell_measurement_theta_max 27.89
_cell_measurement_theta_min 1.36
_cell_volume 2574.8(5)
_computing_cell_refinement 'Bruker SAINT'
_computing_data_collection 'Bruker SMART'
_computing_data_reduction 'Bruker SAINT'
_computing_structure_refinement 'SHELXL-97 (Sheldrick, 1997)'
_computing_structure_solution 'SHELXS-97 (Sheldrick, 1997)'
_diffrn_ambient_temperature 130(2)
_diffrn_measured_fraction_theta_full 0.949
_diffrn_measured_fraction_theta_max 0.949
_diffrn_measurement_device_type 'CCD area detector'
_diffrn_measurement_method '\w scans'
_diffrn_radiation_monochromator graphite
_diffrn_radiation_source 'fine-focus sealed tube'
_diffrn_radiation_type MoK\a
_diffrn_radiation_wavelength 0.71073
_diffrn_reflns_av_R_equivalents 0.0497
_diffrn_reflns_av_sigmaI/netI 0.0729
_diffrn_reflns_limit_h_max 17
_diffrn_reflns_limit_h_min -18
_diffrn_reflns_limit_k_max 7
_diffrn_reflns_limit_k_min -8
_diffrn_reflns_limit_l_max 33
_diffrn_reflns_limit_l_min -39
_diffrn_reflns_number 14902
_diffrn_reflns_theta_full 27.89
_diffrn_reflns_theta_max 27.89
_diffrn_reflns_theta_min 1.36
_exptl_absorpt_coefficient_mu 0.082
_exptl_absorpt_correction_T_max 0.9919
_exptl_absorpt_correction_T_min 0.9641
_exptl_absorpt_correction_type empirical
_exptl_absorpt_process_details 'Bruker SADABS'
_exptl_crystal_colour colorless
_exptl_crystal_density_diffrn 1.247
_exptl_crystal_density_method 'not measured'
_exptl_crystal_description needle
_exptl_crystal_F_000 1032
_exptl_crystal_size_max 0.45
_exptl_crystal_size_mid 0.20
_exptl_crystal_size_min 0.10
_refine_diff_density_max 0.326
_refine_diff_density_min -0.339
_refine_diff_density_rms 0.090
_refine_ls_extinction_method none
_refine_ls_goodness_of_fit_ref 1.092
_refine_ls_hydrogen_treatment constr
_refine_ls_matrix_type full
_refine_ls_number_parameters 329
_refine_ls_number_reflns 5835
_refine_ls_number_restraints 0
_refine_ls_restrained_S_all 1.092
_refine_ls_R_factor_all 0.1083
_refine_ls_R_factor_gt 0.0662
_refine_ls_shift/su_max 0.002
_refine_ls_shift/su_mean 0.000
_refine_ls_structure_factor_coef Fsqd
_refine_ls_weighting_details 'calc w=1/[\s^2^(Fo^2^)+(0.0721P)^2^+0.3262P] where P=(Fo^2^+2Fc^2^)/3'
_refine_ls_weighting_scheme calc
_refine_ls_wR_factor_gt 0.1398
_refine_ls_wR_factor_ref 0.1632
_reflns_number_gt 3968
_reflns_number_total 5835
_reflns_threshold_expression >2sigma(I)
_cod_data_source_file b806188m.txt
_cod_data_source_block imai82_2
_cod_depositor_comments
;
The following automatic conversions were performed:
'_symmetry_cell_setting' value 'Monoclinic' changed to 'monoclinic'
according to '/home/saulius/struct/CIF-dictionaries/cif_core.dic'
dictionary named 'cif_core.dic' version 2.4.1 from 2010-06-29.

Automatic conversion script
Id: cif_fix_enum 1527 2010-12-29 10:47:43Z saulius 
;
_cod_original_sg_symbol_H-M P2(1)/n
_cod_database_code 7202176

loop_
_symmetry_equiv_pos_as_xyz
'x, y, z'
'-x+1/2, y+1/2, -z+1/2'
'-x, -y, -z'
'x-1/2, -y-1/2, z-1/2'

loop_
_atom_site_label
_atom_site_type_symbol
_atom_site_fract_x
_atom_site_fract_y
_atom_site_fract_z
_atom_site_U_iso_or_equiv
_atom_site_adp_type
_atom_site_occupancy
_atom_site_symmetry_multiplicity
_atom_site_calc_flag
_atom_site_refinement_flags
_atom_site_disorder_assembly
_atom_site_disorder_group
C1 C 0.00851(18) 0.7365(4) 0.05232(8) 0.0274(6) Uani 1 1 d . . .
H1 H -0.0210 0.8026 0.0261 0.033 Uiso 1 1 calc R . .
C2 C 0.08971(18) 0.8265(4) 0.07440(9) 0.0299(6) Uani 1 1 d . . .
H2 H 0.1165 0.9550 0.0631 0.036 Uiso 1 1 calc R . .
C3 C 0.13242(17) 0.7310(4) 0.11288(8) 0.0239(5) Uani 1 1 d . . .
H3 H 0.1872 0.7974 0.1279 0.029 Uiso 1 1 calc R . .
C4 C 0.09663(15) 0.5395(4) 0.12999(7) 0.0173(5) Uani 1 1 d . . .
C5 C 0.01496(15) 0.4467(4) 0.10753(7) 0.0184(5) Uani 1 1 d . . .
C6 C -0.02911(16) 0.5474(4) 0.06924(8) 0.0209(5) Uani 1 1 d . . .
C7 C -0.17796(18) 0.4432(5) 0.01603(9) 0.0342(7) Uani 1 1 d . . .
H7 H -0.1746 0.5665 -0.0028 0.041 Uiso 1 1 calc R . .
C8 C -0.24808(18) 0.2878(5) 0.00723(10) 0.0396(7) Uani 1 1 d . . .
H8 H -0.2936 0.3051 -0.0178 0.047 Uiso 1 1 calc R . .
C9 C -0.25275(18) 0.1076(5) 0.03437(9) 0.0363(7) Uani 1 1 d . . .
H9 H -0.3010 0.0016 0.0276 0.044 Uiso 1 1 calc R . .
C10 C -0.18756(17) 0.0793(5) 0.07160(9) 0.0316(6) Uani 1 1 d . . .
H10 H -0.1909 -0.0448 0.0902 0.038 Uiso 1 1 calc R . .
C11 C -0.11788(16) 0.2362(4) 0.08088(8) 0.0237(5) Uani 1 1 d . . .
C12 C -0.11237(16) 0.4157(4) 0.05294(8) 0.0235(5) Uani 1 1 d . . .
C13 C -0.03942(16) 0.2449(4) 0.11849(8) 0.0208(5) Uani 1 1 d . . .
H13A H -0.0665 0.2575 0.1480 0.025 Uiso 1 1 calc R . .
H13B H 0.0022 0.1150 0.1185 0.025 Uiso 1 1 calc R . .
C14 C 0.14806(14) 0.4349(4) 0.16994(8) 0.0178(5) Uani 1 1 d . . .
O15 O 0.15947(11) 0.2314(3) 0.16835(5) 0.0211(4) Uani 1 1 d . . .
O16 O 0.17913(11) 0.5508(3) 0.20243(5) 0.0248(4) Uani 1 1 d . . .
C21 C 0.50325(15) 0.4794(4) 0.16118(7) 0.0180(5) Uani 1 1 d . . .
C22 C 0.58194(16) 0.3433(4) 0.16051(8) 0.0243(6) Uani 1 1 d . . .
H22 H 0.5842 0.2140 0.1778 0.029 Uiso 1 1 calc R . .
C23 C 0.65732(17) 0.3938(4) 0.13491(8) 0.0278(6) Uani 1 1 d . . .
H23 H 0.7105 0.2980 0.1344 0.033 Uiso 1 1 calc R . .
C24 C 0.65550(17) 0.5827(4) 0.11015(8) 0.0269(6) Uani 1 1 d . . .
H24 H 0.7072 0.6169 0.0926 0.032 Uiso 1 1 calc R . .
C25 C 0.57816(18) 0.7218(4) 0.11102(9) 0.0302(6) Uani 1 1 d . . .
H25 H 0.5771 0.8531 0.0944 0.036 Uiso 1 1 calc R . .
C26 C 0.50189(17) 0.6694(4) 0.13623(8) 0.0238(5) Uani 1 1 d . . .
H26 H 0.4484 0.7643 0.1364 0.029 Uiso 1 1 calc R . .
C27 C 0.42032(16) 0.4228(4) 0.18886(8) 0.0194(5) Uani 1 1 d . . .
H27 H 0.3594 0.4682 0.1717 0.023 Uiso 1 1 calc R . .
O28 O 0.41425(12) 0.1975(3) 0.19796(5) 0.0243(4) Uani 1 1 d . . .
H28 H 0.3861 0.1344 0.1758 0.036 Uiso 1 1 calc R . .
C29 C 0.52249(15) 0.5053(4) 0.26106(7) 0.0179(5) Uani 1 1 d . . .
C30 C 0.59313(16) 0.6622(4) 0.25909(8) 0.0231(5) Uani 1 1 d . . .
H30 H 0.5796 0.7924 0.2429 0.028 Uiso 1 1 calc R . .
C31 C 0.68399(17) 0.6291(4) 0.28083(8) 0.0278(6) Uani 1 1 d . . .
H31 H 0.7324 0.7363 0.2791 0.033 Uiso 1 1 calc R . .
C32 C 0.70382(16) 0.4412(4) 0.30487(8) 0.0270(6) Uani 1 1 d . . .
H32 H 0.7656 0.4192 0.3197 0.032 Uiso 1 1 calc R . .
C33 C 0.63301(16) 0.2849(4) 0.30715(8) 0.0269(6) Uani 1 1 d . . .
H33 H 0.6462 0.1557 0.3238 0.032 Uiso 1 1 calc R . .
C34 C 0.54269(16) 0.3167(4) 0.28515(8) 0.0233(5) Uani 1 1 d . . .
H34 H 0.4946 0.2086 0.2866 0.028 Uiso 1 1 calc R . .
C35 C 0.42705(15) 0.5410(4) 0.23400(7) 0.0182(5) Uani 1 1 d . . .
H35 H 0.4203 0.6998 0.2279 0.022 Uiso 1 1 calc R . .
N36 N 0.34386(12) 0.4717(3) 0.25920(6) 0.0176(4) Uani 1 1 d . . .
H36A H 0.3530 0.3328 0.2688 0.026 Uiso 1 1 calc R . .
H36B H 0.2888 0.4799 0.2409 0.026 Uiso 1 1 calc R . .
H36C H 0.3392 0.5603 0.2832 0.026 Uiso 1 1 calc R . .
O41 O -0.30485(11) -0.0932(3) -0.11998(5) 0.0249(4) Uani 1 1 d . . .
H41 H -0.2544 -0.1376 -0.1305 0.037 Uiso 1 1 calc R . .
C42 C -0.32318(17) -0.2190(4) -0.08127(8) 0.0255(6) Uani 1 1 d . . .
H42A H -0.2701 -0.2005 -0.0577 0.031 Uiso 1 1 calc R . .
H42B H -0.3278 -0.3745 -0.0892 0.031 Uiso 1 1 calc R . .
C43 C -0.41595(17) -0.1428(4) -0.06435(8) 0.0262(6) Uani 1 1 d . . .
H43A H -0.4661 -0.1398 -0.0896 0.031 Uiso 1 1 calc R . .
H43B H -0.4075 0.0069 -0.0528 0.031 Uiso 1 1 calc R . .
C44 C -0.4494(2) -0.2868(5) -0.02740(9) 0.0379(7) Uani 1 1 d . . .
H44A H -0.4628 -0.4326 -0.0393 0.057 Uiso 1 1 calc R . .
H44B H -0.5078 -0.2259 -0.0163 0.057 Uiso 1 1 calc R . .
H44C H -0.3990 -0.2946 -0.0028 0.057 Uiso 1 1 calc R . .

loop_
_atom_site_aniso_label
_atom_site_aniso_U_11
_atom_site_aniso_U_22
_atom_site_aniso_U_33
_atom_site_aniso_U_23
_atom_site_aniso_U_13
_atom_site_aniso_U_12
C1 0.0335(14) 0.0241(14) 0.0244(13) 0.0048(11) 0.0004(11) 0.0058(11)
C2 0.0379(15) 0.0202(14) 0.0321(15) 0.0052(11) 0.0067(12) -0.0030(11)
C3 0.0241(12) 0.0184(13) 0.0294(13) -0.0027(11) 0.0040(10) -0.0045(10)
C4 0.0159(11) 0.0148(12) 0.0216(12) -0.0024(9) 0.0039(9) 0.0030(9)
C5 0.0186(11) 0.0161(12) 0.0210(12) -0.0006(10) 0.0054(9) 0.0030(9)
C6 0.0180(11) 0.0237(14) 0.0210(12) -0.0027(10) 0.0018(9) 0.0045(10)
C7 0.0287(14) 0.0426(18) 0.0301(14) -0.0026(13) -0.0048(11) 0.0068(13)
C8 0.0245(13) 0.058(2) 0.0345(16) -0.0136(15) -0.0081(12) 0.0043(14)
C9 0.0203(13) 0.053(2) 0.0354(16) -0.0161(14) 0.0010(11) -0.0069(13)
C10 0.0229(13) 0.0375(17) 0.0347(15) -0.0076(12) 0.0046(11) -0.0066(12)
C11 0.0163(11) 0.0309(15) 0.0242(13) -0.0070(11) 0.0030(10) 0.0012(10)
C12 0.0182(11) 0.0292(14) 0.0230(13) -0.0073(11) 0.0017(10) 0.0051(10)
C13 0.0185(11) 0.0217(13) 0.0219(12) -0.0011(10) -0.0004(9) -0.0053(10)
C14 0.0111(10) 0.0185(13) 0.0244(12) -0.0022(10) 0.0046(9) -0.0005(9)
O15 0.0211(8) 0.0182(9) 0.0239(9) 0.0024(7) 0.0006(7) 0.0005(7)
O16 0.0195(8) 0.0259(10) 0.0277(9) -0.0091(8) -0.0055(7) 0.0056(7)
C21 0.0180(11) 0.0194(13) 0.0163(11) -0.0042(9) -0.0012(9) -0.0011(9)
C22 0.0213(12) 0.0262(14) 0.0251(13) 0.0020(11) 0.0000(10) 0.0032(10)
C23 0.0194(12) 0.0344(15) 0.0295(14) -0.0048(12) 0.0015(11) 0.0055(11)
C24 0.0195(12) 0.0359(16) 0.0261(14) -0.0009(11) 0.0064(10) -0.0020(11)
C25 0.0318(14) 0.0295(15) 0.0300(14) 0.0052(12) 0.0068(11) 0.0000(12)
C26 0.0212(12) 0.0242(14) 0.0265(13) 0.0003(11) 0.0048(10) 0.0044(10)
C27 0.0200(11) 0.0167(13) 0.0211(12) 0.0000(10) -0.0013(9) -0.0010(9)
O28 0.0292(9) 0.0181(9) 0.0251(9) -0.0034(7) -0.0005(7) -0.0040(7)
C29 0.0179(11) 0.0196(13) 0.0166(11) -0.0056(9) 0.0025(9) -0.0029(9)
C30 0.0227(12) 0.0264(14) 0.0205(12) 0.0008(10) 0.0030(10) -0.0027(10)
C31 0.0202(12) 0.0390(16) 0.0237(13) -0.0023(12) -0.0009(10) -0.0096(11)
C32 0.0162(11) 0.0415(17) 0.0229(13) -0.0046(12) -0.0005(10) 0.0008(11)
C33 0.0223(12) 0.0277(15) 0.0305(14) 0.0027(11) 0.0006(11) 0.0035(11)
C34 0.0184(11) 0.0248(14) 0.0264(13) 0.0013(11) -0.0005(10) -0.0033(10)
C35 0.0153(10) 0.0176(12) 0.0215(12) 0.0015(10) 0.0011(9) -0.0033(9)
N36 0.0140(9) 0.0192(11) 0.0192(10) -0.0036(8) -0.0004(8) -0.0001(8)
O41 0.0229(9) 0.0254(10) 0.0272(9) -0.0005(8) 0.0064(7) -0.0026(7)
C42 0.0256(12) 0.0259(14) 0.0246(13) 0.0012(11) -0.0001(11) -0.0027(11)
C43 0.0236(12) 0.0312(15) 0.0239(13) -0.0028(11) 0.0020(10) -0.0025(11)
C44 0.0366(15) 0.0453(19) 0.0329(15) -0.0020(13) 0.0097(13) -0.0107(13)

loop_
_atom_type_symbol
_atom_type_description
_atom_type_scat_dispersion_real
_atom_type_scat_dispersion_imag
_atom_type_scat_source
C C 0.0033 0.0016 'International Tables Vol C Tables 4.2.6.8 and 6.1.1.4'
H H 0.0000 0.0000 'International Tables Vol C Tables 4.2.6.8 and 6.1.1.4'
N N 0.0061 0.0033 'International Tables Vol C Tables 4.2.6.8 and 6.1.1.4'
O O 0.0106 0.0060 'International Tables Vol C Tables 4.2.6.8 and 6.1.1.4'

loop_
_geom_angle_atom_site_label_1
_geom_angle_atom_site_label_2
_geom_angle_atom_site_label_3
_geom_angle
_geom_angle_site_symmetry_1
_geom_angle_site_symmetry_3
_geom_angle_publ_flag
C2 C1 C6 118.8(2) . . ?
C1 C2 C3 120.7(2) . . ?
C2 C3 C4 121.4(2) . . ?
C3 C4 C5 118.1(2) . . ?
C3 C4 C14 119.7(2) . . ?
C5 C4 C14 122.1(2) . . ?
C4 C5 C6 120.0(2) . . ?
C4 C5 C13 129.6(2) . . ?
C6 C5 C13 110.29(19) . . ?
C1 C6 C5 121.0(2) . . ?
C1 C6 C12 130.8(2) . . ?
C5 C6 C12 108.2(2) . . ?
C8 C7 C12 118.7(3) . . ?
C7 C8 C9 120.8(2) . . ?
C8 C9 C10 120.9(3) . . ?
C11 C10 C9 118.5(3) . . ?
C10 C11 C12 120.4(2) . . ?
C10 C11 C13 129.2(2) . . ?
C12 C11 C13 110.4(2) . . ?
C7 C12 C11 120.7(2) . . ?
C7 C12 C6 130.7(2) . . ?
C11 C12 C6 108.6(2) . . ?
C5 C13 C11 102.45(19) . . ?
O16 C14 O15 123.8(2) . . ?
O16 C14 C4 119.3(2) . . ?
O15 C14 C4 116.9(2) . . ?
C22 C21 C26 118.8(2) . . ?
C22 C21 C27 120.6(2) . . ?
C26 C21 C27 120.6(2) . . ?
C21 C22 C23 120.7(2) . . ?
C24 C23 C22 120.3(2) . . ?
C23 C24 C25 119.7(2) . . ?
C24 C25 C26 119.9(2) . . ?
C21 C26 C25 120.6(2) . . ?
O28 C27 C21 112.94(19) . . ?
O28 C27 C35 107.29(18) . . ?
C21 C27 C35 112.04(18) . . ?
C30 C29 C34 119.4(2) . . ?
C30 C29 C35 118.3(2) . . ?
C34 C29 C35 122.2(2) . . ?
C29 C30 C31 120.2(2) . . ?
C32 C31 C30 120.3(2) . . ?
C31 C32 C33 119.6(2) . . ?
C32 C33 C34 120.2(2) . . ?
C29 C34 C33 120.3(2) . . ?
N36 C35 C29 111.89(17) . . ?
N36 C35 C27 108.18(17) . . ?
C29 C35 C27 113.08(18) . . ?
O41 C42 C43 108.4(2) . . ?
C42 C43 C44 112.6(2) . . ?

loop_
_geom_bond_atom_site_label_1
_geom_bond_atom_site_label_2
_geom_bond_distance
_geom_bond_site_symmetry_2
_geom_bond_publ_flag
C1 C2 1.384(3) . ?
C1 C6 1.392(3) . ?
C2 C3 1.388(3) . ?
C3 C4 1.396(3) . ?
C4 C5 1.401(3) . ?
C4 C14 1.494(3) . ?
C5 C6 1.404(3) . ?
C5 C13 1.508(3) . ?
C6 C12 1.471(3) . ?
C7 C8 1.382(4) . ?
C7 C12 1.390(3) . ?
C8 C9 1.382(4) . ?
C9 C10 1.395(4) . ?
C10 C11 1.386(3) . ?
C11 C12 1.394(4) . ?
C11 C13 1.511(3) . ?
C14 O16 1.257(3) . ?
C14 O15 1.267(3) . ?
C21 C22 1.385(3) . ?
C21 C26 1.390(3) . ?
C21 C27 1.517(3) . ?
C22 C23 1.386(3) . ?
C23 C24 1.381(4) . ?
C24 C25 1.382(3) . ?
C25 C26 1.391(3) . ?
C27 O28 1.421(3) . ?
C27 C35 1.533(3) . ?
C29 C30 1.387(3) . ?
C29 C34 1.387(3) . ?
C29 C35 1.522(3) . ?
C30 C31 1.396(3) . ?
C31 C32 1.381(4) . ?
C32 C33 1.388(3) . ?
C33 C34 1.391(3) . ?
C35 N36 1.497(3) . ?
O41 C42 1.435(3) . ?
C42 C43 1.503(3) . ?
C43 C44 1.520(4) . ?
